data_4343663
loop_
_publ_author_name
'Hair, N.J.'
'Beattie, J.K.'

_publ_section_title
;
 Structure of hexaaquairon(III) nitrate trihydrate. Comparison of iron(II)
 and iron(III) bond lenghts in high-spin octahedral environments
;
_journal_name_full 'Inorganic Chemistry'
_journal_page_first 245
_journal_page_last 250
_journal_volume 16
_journal_year 1977
_chemical_formula_sum 'Fe H18 N3 O18'
_chemical_name_systematic '(Fe (H2 O)6) (N O3)3 (H2 O)3'
_space_group_IT_number 14
_symmetry_space_group_name_Hall '-P 2ybc'
_symmetry_space_group_name_H-M 'P 1 21/c 1'
_cell_angle_alpha 90
_cell_angle_beta 95.52
_cell_angle_gamma 90
_cell_formula_units_Z 4
_cell_length_a 13.989
_cell_length_b 9.701
_cell_length_c 11.029
_cell_volume 1489.775
_citation_journal_id_ASTM INOCAJ
_cod_data_source_file Hair_INOCAJ_1977_223.cif
_cod_data_source_block H18Fe1N3O18
_cod_original_formula_sum 'H18 Fe1 N3 O18'
_cod_database_code 4343663

loop_
_symmetry_equiv_pos_as_xyz
x,y,z
-x,y+1/2,-z+1/2
-x,-y,-z
x,-y-1/2,z-1/2

loop_
_atom_site_label
_atom_site_type_symbol
_atom_site_fract_x
_atom_site_fract_y
_atom_site_fract_z
_atom_site_occupancy
_atom_site_U_iso_or_equiv
H2 H+1 -0.1107 0.1312 -0.1309 1 0.0
O2 O-2 0.0964 0.15069 0.00439 1 0.0
H6 H+1 -0.131 0.0765 0.1263 1 0.0
O11 O-2 0.77386 0.25926 0.36723 1 0.0
H14 H+1 0.0185 0.3969 0.115 1 0.0
H11 H+1 0.4313 0.205 0.6044 1 0.0
N2 N+5 0.71496 0.28577 0.27731 1 0.0
O6 O-2 0.42635 0.11499 0.61127 1 0.0
H12 H+1 0.4007 0.0752 0.6766 1 0.0
O14 O-2 -0.38583 -0.04688 0.16308 1 0.0
Fe2 Fe+3 0.5 0 0.5 1 0.0
H10 H+1 0.6393 0.1512 0.5525 1 0.0
H7 H+1 0.4354 0.0892 0.2871 1 0.0
O5 O-2 0.59921 0.14722 0.49949 1 0.0
O4 O-2 0.42684 0.09214 0.36192 1 0.0
Fe1 Fe+3 0 0 0 1 0.0
O10 O-2 0.6283 0.26209 0.28306 1 0.0
O7 O-2 0.11501 0.21716 0.29058 1 0.0
O18 O-2 0.1443 0.47469 0.04882 1 0.0
H17 H+1 0.1767 0.4177 0.0183 1 0.0
N1 N+5 0.20115 0.18911 0.28954 1 0.0
H16 H+1 0.4967 0.0723 0.1172 1 0.0
O13 O-2 -0.23507 0.00241 0.20191 1 0.0
H5 H+1 -0.065 0.1886 0.1206 1 0.0
H13 H+1 -0.0658 0.4197 0.0744 1 0.0
O15 O-2 -0.30128 0.01401 0.01953 1 0.0
H1 H+1 -0.0569 0.0869 -0.2174 1 0.0
O1 O-2 -0.07014 0.08817 -0.14339 1 0.0
H3 H+1 0.1034 0.2063 -0.0593 1 0.0
H8 H+1 0.3755 0.1288 0.3688 1 0.0
H18 H+1 0.1668 0.5173 0.1026 1 0.0
H15 H+1 0.4123 0.0752 0.079 1 0.0
O17 O-2 0.4487 0.1118 0.12837 1 0.0
O3 O-2 -0.07612 0.10886 0.10897 1 0.0
O9 O-2 0.23699 0.16561 0.19345 1 0.0
H4 H+1 0.1378 0.1585 0.0605 1 0.0
O12 O-2 0.74298 0.33333 0.18188 1 0.0
O8 O-2 0.25337 0.18418 0.39003 1 0.0
O16 O-2 -0.03495 0.37924 0.12743 1 0.0
N3 N+5 -0.30715 -0.00912 0.12803 1 0.0
H9 H+1 0.6114 0.1793 0.4398 1 0.0
